data_7057335
loop_
_publ_author_name
'Akine, Shigehisa'
'Onuma, Takahiro'
'Nabeshima, Tatsuya'

_publ_section_title
;
 A novel graphite-like stacking structure in a discrete molecule and its
 molecular recognition behavior
;
_journal_issue 12
_journal_name_full 'New Journal of Chemistry'
_journal_page_first 9369
_journal_paper_doi 10.1039/C8NJ01315B
_journal_volume 42
_journal_year 2018
_chemical_formula_moiety C156H140Cl12N4O4
_chemical_formula_sum 'C156 H140 Cl12 N4 O4'
_chemical_formula_weight 2560.11
_chemical_name_common HBC_macrocycle_2H2O_4CHCl3
_chemical_name_systematic 'HBC dimer'
_space_group_crystal_system monoclinic
_space_group_IT_number 14
_space_group_name_Hall '-P 2yn'
_space_group_name_H-M_alt 'P 1 21/n 1'
_symmetry_space_group_name_Hall '-P 2yn'
_symmetry_space_group_name_H-M 'P 1 21/n 1'
_atom_sites_solution_hydrogens mixed
_audit_creation_method SHELXL-2014/7
_audit_update_record
;
2018-01-23 deposited with the CCDC.
2018-04-25 downloaded from the CCDC.
;
_cell_angle_alpha 90
_cell_angle_beta 105.1990(10)
_cell_angle_gamma 90
_cell_formula_units_Z 2
_cell_length_a 16.0494(3)
_cell_length_b 19.0406(3)
_cell_length_c 21.7646(4)
_cell_measurement_reflns_used 68324
_cell_measurement_temperature 120
_cell_measurement_theta_max 27.000
_cell_measurement_theta_min 1.414
_cell_volume 6418.4(2)
_computing_cell_refinement 'APEX2 (Bruker AXS, 2009)'
_computing_data_collection 'APEX2 (Bruker AXS, 2009)'
_computing_data_reduction 'APEX2 (Bruker AXS, 2009)'
_computing_molecular_graphics ORTEP-3
_computing_publication_material ORTEP-3
_computing_structure_refinement 'SHELXL-2014 (Sheldrick, 2014)'
_computing_structure_solution 'SHELXD (Sheldrick, 2000)'
_diffrn_ambient_temperature 120
_diffrn_detector_area_resol_mean 8.333
_diffrn_measured_fraction_theta_full 0.999
_diffrn_measured_fraction_theta_max 1.000
_diffrn_measurement_device_type 'Bruker APEXII CCD area detector'
_diffrn_measurement_method 'phi and omega scans'
_diffrn_radiation_type MoK\a
_diffrn_radiation_wavelength 0.71073
_diffrn_reflns_av_R_equivalents 0.0384
_diffrn_reflns_av_unetI/netI 0.0341
_diffrn_reflns_Laue_measured_fraction_full 0.999
_diffrn_reflns_Laue_measured_fraction_max 1.000
_diffrn_reflns_limit_h_max 20
_diffrn_reflns_limit_h_min -20
_diffrn_reflns_limit_k_max 24
_diffrn_reflns_limit_k_min -24
_diffrn_reflns_limit_l_max 27
_diffrn_reflns_limit_l_min -27
_diffrn_reflns_number 68324
_diffrn_reflns_point_group_measured_fraction_full 0.999
_diffrn_reflns_point_group_measured_fraction_max 1.000
_diffrn_reflns_theta_full 25.242
_diffrn_reflns_theta_max 27.000
_diffrn_reflns_theta_min 1.414
_diffrn_source 'fine-focus rotating anode'
_exptl_absorpt_coefficient_mu 0.319
_exptl_absorpt_correction_T_max 0.9688
_exptl_absorpt_correction_T_min 0.9246
_exptl_absorpt_correction_type empirical
_exptl_absorpt_process_details 'SADABS (Sheldrick, 1996)'
_exptl_crystal_colour orange
_exptl_crystal_density_diffrn 1.325
_exptl_crystal_description prismatic
_exptl_crystal_F_000 2680
_exptl_crystal_recrystallization_method 'Re-crystallisation from solvent: chloroform'
_exptl_crystal_size_max 0.250
_exptl_crystal_size_mid 0.150
_exptl_crystal_size_min 0.100
_refine_diff_density_max 0.799
_refine_diff_density_min -0.691
_refine_diff_density_rms 0.065
_refine_ls_extinction_method none
_refine_ls_goodness_of_fit_ref 1.119
_refine_ls_hydrogen_treatment mixed
_refine_ls_matrix_type full
_refine_ls_number_parameters 1091
_refine_ls_number_reflns 14013
_refine_ls_number_restraints 365
_refine_ls_restrained_S_all 1.116
_refine_ls_R_factor_all 0.1332
_refine_ls_R_factor_gt 0.0903
_refine_ls_shift/su_max 0.001
_refine_ls_shift/su_mean 0.000
_refine_ls_structure_factor_coef Fsqd
_refine_ls_weighting_details 'w=1/[\s^2^(Fo^2^)+(0.0580P)^2^+9.6355P] where P=(Fo^2^+2Fc^2^)/3'
_refine_ls_weighting_scheme calc
_refine_ls_wR_factor_gt 0.2059
_refine_ls_wR_factor_ref 0.2388
_reflns_Friedel_coverage 0.000
_reflns_number_gt 8702
_reflns_number_total 14013
_reflns_threshold_expression 'I > 2\s(I)'
_cod_data_source_file c8nj01315b2.cif
_cod_data_source_block onu273b
_cod_depositor_comments 'Adding full bibliography for 7057335.cif.'
_cod_database_code 7057335
_shelx_shelxl_version_number 2014/7
_shelx_space_group_comment
;
The symmetry employed for this shelxl refinement is uniquely defined
by the following loop, which should always be used as a source of
symmetry information in preference to the above space-group names.
They are only intended as comments.
;
_shelx_estimated_absorpt_t_min 0.925
_shelx_estimated_absorpt_t_max 0.969

loop_
_space_group_symop_operation_xyz
'x, y, z'
'-x+1/2, y+1/2, -z+1/2'
'-x, -y, -z'
'x-1/2, -y-1/2, z-1/2'

loop_
_atom_site_label
_atom_site_type_symbol
_atom_site_fract_x
_atom_site_fract_y
_atom_site_fract_z
_atom_site_U_iso_or_equiv
_atom_site_adp_type
_atom_site_occupancy
_atom_site_site_symmetry_order
_atom_site_calc_flag
_atom_site_refinement_flags_posn
_atom_site_refinement_flags_adp
_atom_site_refinement_flags_occupancy
_atom_site_disorder_assembly
_atom_site_disorder_group
C1 C 0.45887(17) 0.51919(15) 0.36153(15) 0.0353(6) Uani 1 1 d . . . . .
C2 C 0.41705(16) 0.53454(14) 0.40942(14) 0.0330(6) Uani 1 1 d . . . . .
C3 C 0.45984(16) 0.57436(14) 0.46329(14) 0.0332(6) Uani 1 1 d . . . . .
C4 C 0.54480(17) 0.59966(14) 0.46864(15) 0.0352(6) Uani 1 1 d . . . . .
C5 C 0.58620(17) 0.58507(15) 0.42038(15) 0.0375(7) Uani 1 1 d . . . . .
C6 C 0.54377(17) 0.54458(15) 0.36691(15) 0.0369(7) Uani 1 1 d . . . . .
C7 C 0.41522(18) 0.47834(15) 0.30691(15) 0.0380(7) Uani 1 1 d . . . . .
C8 C 0.45740(19) 0.46132(17) 0.25904(16) 0.0439(7) Uani 1 1 d . . . . .
C9 C 0.4167(2) 0.41585(19) 0.21002(18) 0.0524(9) Uani 1 1 d . . . . .
H1 H 0.4468 0.4016 0.1799 0.063 Uiso 1 1 calc R U . . .
C10 C 0.3338(2) 0.39085(19) 0.20389(18) 0.0535(9) Uani 1 1 d . . . . .
C11 C 0.29046(19) 0.41176(17) 0.24828(17) 0.0468(8) Uani 1 1 d . . . . .
H2 H 0.2326 0.3967 0.2433 0.056 Uiso 1 1 calc R U . . .
C12 C 0.32971(18) 0.45442(16) 0.30014(15) 0.0395(7) Uani 1 1 d . . . . .
C13 C 0.32892(16) 0.51235(14) 0.40222(14) 0.0325(6) Uani 1 1 d . . . . .
C14 C 0.28413(17) 0.47407(15) 0.34764(14) 0.0359(6) Uani 1 1 d . . . . .
C15 C 0.19757(17) 0.45709(16) 0.33988(15) 0.0387(7) Uani 1 1 d . . . . .
H3 H 0.1675 0.4329 0.3025 0.046 Uiso 1 1 calc R U . . .
C16 C 0.15384(17) 0.47441(16) 0.38504(15) 0.0383(7) Uani 1 1 d . . . . .
C17 C 0.19884(17) 0.50957(15) 0.43899(15) 0.0370(7) Uani 1 1 d . . . . .
H4 H 0.1702 0.5203 0.4709 0.044 Uiso 1 1 calc R U . . .
C18 C 0.28515(16) 0.52995(14) 0.44842(14) 0.0327(6) Uani 1 1 d . . . . .
C19 C 0.41637(17) 0.59215(14) 0.51123(14) 0.0344(6) Uani 1 1 d . . . . .
C20 C 0.32917(17) 0.57105(14) 0.50414(14) 0.0335(6) Uani 1 1 d . . . . .
C21 C 0.28695(17) 0.59362(15) 0.54908(14) 0.0365(6) Uani 1 1 d . . . . .
H5 H 0.2290 0.5792 0.5444 0.044 Uiso 1 1 calc R U . . .
C22 C 0.32574(18) 0.63614(15) 0.60018(15) 0.0385(7) Uani 1 1 d . . . . .
C23 C 0.41191(18) 0.65412(16) 0.60775(15) 0.0399(7) Uani 1 1 d . . . . .
H6 H 0.4404 0.6817 0.6434 0.048 Uiso 1 1 calc R U . . .
C24 C 0.45785(17) 0.63284(15) 0.56455(15) 0.0365(6) Uani 1 1 d . . . . .
C25 C 0.58832(17) 0.64048(15) 0.52330(15) 0.0379(7) Uani 1 1 d . . . . .
C26 C 0.54748(17) 0.65545(15) 0.57199(16) 0.0395(7) Uani 1 1 d . . . . .
C27 C 0.59218(19) 0.69228(16) 0.62600(17) 0.0466(8) Uani 1 1 d . . . . .
H7 H 0.5650 0.7007 0.6592 0.056 Uiso 1 1 calc R U . . .
C28 C 0.6756(2) 0.71689(17) 0.63238(19) 0.0517(9) Uani 1 1 d . . . . .
C29 C 0.71396(19) 0.70429(17) 0.58352(18) 0.0503(9) Uani 1 1 d . . . . .
H8 H 0.7705 0.7218 0.5873 0.060 Uiso 1 1 calc R U . . .
C30 C 0.67283(18) 0.66693(16) 0.52900(16) 0.0433(7) Uani 1 1 d . . . . .
C31 C 0.67092(18) 0.61414(16) 0.42427(17) 0.0429(7) Uani 1 1 d . . . . .
C32 C 0.71309(18) 0.65581(17) 0.47674(17) 0.0468(8) Uani 1 1 d . . . . .
C33 C 0.79112(19) 0.68877(19) 0.47629(19) 0.0542(9) Uani 1 1 d . . . . .
H9 H 0.8181 0.7184 0.5109 0.065 Uiso 1 1 calc R U . . .
C34 C 0.8301(2) 0.6795(2) 0.4272(2) 0.0580(10) Uani 1 1 d . . . . .
C35 C 0.7898(2) 0.63637(19) 0.37730(19) 0.0557(10) Uani 1 1 d . . . . .
H10 H 0.8172 0.6281 0.3442 0.067 Uiso 1 1 calc R U . . .
C36 C 0.71007(19) 0.60435(17) 0.37363(18) 0.0479(8) Uani 1 1 d . . . . .
C37 C 0.58365(19) 0.53298(16) 0.31570(16) 0.0428(7) Uani 1 1 d . . . . .
C38 C 0.6646(2) 0.56493(17) 0.31747(18) 0.0488(8) Uani 1 1 d . . . . .
C39 C 0.6958(2) 0.56012(19) 0.2638(2) 0.0594(10) Uani 1 1 d . . . . .
H11 H 0.7493 0.5821 0.2647 0.071 Uiso 1 1 calc R U . . .
C40 C 0.6531(2) 0.5250(2) 0.2095(2) 0.0601(9) Uani 1 1 d . U . . .
C41 C 0.5762(2) 0.49077(19) 0.20937(19) 0.0559(9) Uani 1 1 d . . . . .
H12 H 0.5470 0.4645 0.1730 0.067 Uiso 1 1 calc R U . . .
C42 C 0.5412(2) 0.49426(17) 0.26172(17) 0.0455(8) Uani 1 1 d . . . . .
C43 C 0.2907(2) 0.3433(2) 0.1506(2) 0.0629(11) Uani 1 1 d . . . . .
C44 C 0.2023(2) 0.3463(2) 0.1237(2) 0.0651(11) Uani 1 1 d . . . . .
H13 H 0.1690 0.3803 0.1388 0.078 Uiso 1 1 calc R U . . .
C45 C 0.1611(3) 0.3006(2) 0.0751(2) 0.0748(13) Uani 1 1 d . . . . .
C46 C 0.2103(3) 0.2520(3) 0.0524(3) 0.0931(17) Uani 1 1 d . . . . .
H14 H 0.1834 0.2209 0.0190 0.112 Uiso 1 1 calc R U . . .
C47 C 0.2976(3) 0.2488(3) 0.0785(3) 0.104(2) Uani 1 1 d . . . . .
H15 H 0.3309 0.2154 0.0628 0.124 Uiso 1 1 calc R U . . .
C48 C 0.3379(3) 0.2934(3) 0.1272(2) 0.0869(16) Uani 1 1 d . . . . .
H16 H 0.3985 0.2900 0.1449 0.104 Uiso 1 1 calc R U . . .
C49 C 0.7223(2) 0.75600(19) 0.6907(2) 0.0616(10) Uani 1 1 d . . . . .
C50 C 0.8114(2) 0.7527(2) 0.7120(2) 0.0667(11) Uani 1 1 d . . . . .
H17 H 0.8424 0.7234 0.6903 0.080 Uiso 1 1 calc R U . . .
C51 C 0.8566(3) 0.7912(2) 0.7644(2) 0.0789(14) Uani 1 1 d . . . . .
C52 C 0.8108(3) 0.8327(3) 0.7963(3) 0.0988(18) Uani 1 1 d . . . . .
H18 H 0.8411 0.8597 0.8319 0.119 Uiso 1 1 calc R U . . .
C53 C 0.7229(3) 0.8355(3) 0.7775(3) 0.0989(18) Uani 1 1 d . . . . .
H19 H 0.6923 0.8629 0.8008 0.119 Uiso 1 1 calc R U . . .
C54 C 0.6782(3) 0.7983(2) 0.7244(3) 0.0845(15) Uani 1 1 d . . . . .
H20 H 0.6170 0.8014 0.7108 0.101 Uiso 1 1 calc R U . . .
C55 C 0.0676(3) 0.3024(3) 0.0475(2) 0.0851(15) Uani 1 1 d . . . . .
H21 H 0.0427 0.2677 0.0168 0.102 Uiso 1 1 calc R U . . .
N1 N 0.0187(2) 0.34642(19) 0.06179(18) 0.0724(10) Uani 1 1 d D . . . .
C56 C -0.0737(3) 0.3416(3) 0.0301(3) 0.0896(16) Uani 1 1 d . . . . .
H22 H -0.0861 0.2968 0.0064 0.107 Uiso 1 1 calc R U . . .
H23 H -0.0910 0.3807 -0.0006 0.107 Uiso 1 1 calc R U . . .
C57 C -0.1243(3) 0.3452(3) 0.0794(3) 0.1054(19) Uani 1 1 d . . . . .
H24 H -0.1120 0.3901 0.1031 0.126 Uiso 1 1 calc R U . . .
H25 H -0.1869 0.3431 0.0584 0.126 Uiso 1 1 calc R U . . .
O1 O -0.1012(2) 0.2900(2) 0.1206(2) 0.1040(12) Uani 1 1 d . . . . .
C58 C -0.1285(3) 0.3001(3) 0.1792(3) 0.1053(19) Uani 1 1 d . . . . .
H26 H -0.1080 0.3460 0.1988 0.126 Uiso 1 1 calc R U . . .
H27 H -0.1922 0.2986 0.1701 0.126 Uiso 1 1 calc R U . . .
C59 C -0.0897(3) 0.2426(3) 0.2214(3) 0.0877(15) Uani 1 1 d . . . . .
H28 H -0.1058 0.1973 0.1991 0.105 Uiso 1 1 calc R U . . .
H29 H -0.1126 0.2428 0.2594 0.105 Uiso 1 1 calc R U . . .
N2 N 0.0046(2) 0.2487(2) 0.2414(2) 0.0882(13) Uani 1 1 d D . . . .
C60 C 0.0480(3) 0.2090(3) 0.2166(3) 0.0855(15) Uani 1 1 d . . . . .
H30 H 0.0187 0.1776 0.1841 0.103 Uiso 1 1 calc R U . . .
C61 C 0.05773(18) 0.45613(18) 0.37350(16) 0.0451(8) Uani 1 1 d . . . . .
C62 C 0.0065(2) 0.4958(2) 0.3143(2) 0.0674(11) Uani 1 1 d . . . . .
H31 H 0.0284 0.4832 0.2777 0.101 Uiso 1 1 calc R U . . .
H32 H -0.0547 0.4831 0.3054 0.101 Uiso 1 1 calc R U . . .
H33 H 0.0129 0.5465 0.3219 0.101 Uiso 1 1 calc R U . . .
C63 C 0.0450(2) 0.3769(2) 0.36244(19) 0.0575(10) Uani 1 1 d . . . . .
H34 H 0.0666 0.3629 0.3261 0.086 Uiso 1 1 calc R U . . .
H35 H 0.0769 0.3515 0.4006 0.086 Uiso 1 1 calc R U . . .
H36 H -0.0165 0.3655 0.3536 0.086 Uiso 1 1 calc R U . . .
C64 C 0.0236(2) 0.4757(2) 0.43024(18) 0.0583(10) Uani 1 1 d . . . . .
H37 H 0.0310 0.5263 0.4383 0.087 Uiso 1 1 calc R U . . .
H38 H -0.0379 0.4638 0.4210 0.087 Uiso 1 1 calc R U . . .
H39 H 0.0556 0.4498 0.4679 0.087 Uiso 1 1 calc R U . . .
C65 C 0.2723(2) 0.66558(17) 0.64351(16) 0.0438(7) Uani 1 1 d . . . . .
C66 C 0.2012(3) 0.7127(2) 0.6034(2) 0.0679(11) Uani 1 1 d . . . . .
H40 H 0.1660 0.6857 0.5676 0.102 Uiso 1 1 calc R U . . .
H41 H 0.1646 0.7299 0.6298 0.102 Uiso 1 1 calc R U . . .
H42 H 0.2275 0.7526 0.5871 0.102 Uiso 1 1 calc R U . . .
C67 C 0.2297(2) 0.6055(2) 0.6707(2) 0.0604(10) Uani 1 1 d . . . . .
H43 H 0.1943 0.5775 0.6357 0.091 Uiso 1 1 calc R U . . .
H44 H 0.2744 0.5757 0.6976 0.091 Uiso 1 1 calc R U . . .
H45 H 0.1931 0.6249 0.6962 0.091 Uiso 1 1 calc R U . . .
C68 C 0.3265(2) 0.7078(2) 0.69881(19) 0.0689(12) Uani 1 1 d . . . . .
H46 H 0.3544 0.7467 0.6824 0.103 Uiso 1 1 calc R U . . .
H47 H 0.2893 0.7266 0.7242 0.103 Uiso 1 1 calc R U . . .
H48 H 0.3706 0.6774 0.7256 0.103 Uiso 1 1 calc R U . . .
C69 C 0.9127(12) 0.7123(7) 0.4192(8) 0.046(3) Uani 0.553(8) 1 d . U P A 1
C70 C 0.8922(4) 0.7915(4) 0.4088(6) 0.067(3) Uani 0.553(8) 1 d . . P A 1
H49 H 0.9433 0.8162 0.4032 0.100 Uiso 0.553(8) 1 calc R U P A 1
H50 H 0.8442 0.7978 0.3707 0.100 Uiso 0.553(8) 1 calc R U P A 1
H51 H 0.8762 0.8106 0.4459 0.100 Uiso 0.553(8) 1 calc R U P A 1
C71 C 0.9816(4) 0.7048(5) 0.4831(4) 0.059(2) Uani 0.553(8) 1 d . . P A 1
H52 H 1.0360 0.7255 0.4794 0.088 Uiso 0.553(8) 1 calc R U P A 1
H53 H 0.9621 0.7291 0.5165 0.088 Uiso 0.553(8) 1 calc R U P A 1
H54 H 0.9905 0.6549 0.4939 0.088 Uiso 0.553(8) 1 calc R U P A 1
C72 C 0.9505(4) 0.6874(4) 0.3657(4) 0.066(2) Uani 0.553(8) 1 d . . P A 1
H55 H 1.0035 0.7137 0.3671 0.099 Uiso 0.553(8) 1 calc R U P A 1
H56 H 0.9639 0.6372 0.3710 0.099 Uiso 0.553(8) 1 calc R U P A 1
H57 H 0.9085 0.6953 0.3246 0.099 Uiso 0.553(8) 1 calc R U P A 1
C73 C 0.9148(15) 0.7295(10) 0.4346(10) 0.048(4) Uani 0.447(8) 1 d . U P A 2
C74 C 0.9012(6) 0.7637(6) 0.3705(5) 0.068(3) Uani 0.447(8) 1 d . . P A 2
H58 H 0.8860 0.7278 0.3371 0.102 Uiso 0.447(8) 1 calc R U P A 2
H59 H 0.8543 0.7981 0.3644 0.102 Uiso 0.447(8) 1 calc R U P A 2
H60 H 0.9544 0.7874 0.3680 0.102 Uiso 0.447(8) 1 calc R U P A 2
C75 C 0.9378(7) 0.7812(7) 0.4861(5) 0.098(5) Uani 0.447(8) 1 d . . P A 2
H61 H 0.9462 0.7573 0.5272 0.147 Uiso 0.447(8) 1 calc R U P A 2
H62 H 0.9913 0.8051 0.4846 0.147 Uiso 0.447(8) 1 calc R U P A 2
H63 H 0.8912 0.8157 0.4810 0.147 Uiso 0.447(8) 1 calc R U P A 2
C76 C 0.9873(6) 0.6743(7) 0.4439(8) 0.093(5) Uani 0.447(8) 1 d . . P A 2
H64 H 0.9723 0.6396 0.4095 0.139 Uiso 0.447(8) 1 calc R U P A 2
H65 H 1.0415 0.6976 0.4431 0.139 Uiso 0.447(8) 1 calc R U P A 2
H66 H 0.9943 0.6507 0.4849 0.139 Uiso 0.447(8) 1 calc R U P A 2
C77 C 0.6772(9) 0.5228(8) 0.1400(9) 0.066(3) Uani 0.397(3) 1 d D U P B 1
C78 C 0.6909(18) 0.5976(10) 0.1225(11) 0.072(5) Uani 0.397(3) 1 d D U P B 1
H67 H 0.6367 0.6238 0.1164 0.108 Uiso 0.397(3) 1 calc R U P B 1
H68 H 0.7355 0.6194 0.1568 0.108 Uiso 0.397(3) 1 calc R U P B 1
H69 H 0.7093 0.5984 0.0830 0.108 Uiso 0.397(3) 1 calc R U P B 1
C79 C 0.7571(11) 0.4773(8) 0.1507(9) 0.095(4) Uani 0.397(3) 1 d D U P B 1
H70 H 0.7435 0.4296 0.1618 0.142 Uiso 0.397(3) 1 calc R U P B 1
H71 H 0.7767 0.4760 0.1116 0.142 Uiso 0.397(3) 1 calc R U P B 1
H72 H 0.8029 0.4970 0.1854 0.142 Uiso 0.397(3) 1 calc R U P B 1
C80 C 0.6121(10) 0.4920(8) 0.0824(7) 0.097(4) Uani 0.397(3) 1 d D U P B 1
H73 H 0.6005 0.4429 0.0911 0.146 Uiso 0.397(3) 1 calc R U P B 1
H74 H 0.5583 0.5189 0.0740 0.146 Uiso 0.397(3) 1 calc R U P B 1
H75 H 0.6356 0.4943 0.0452 0.146 Uiso 0.397(3) 1 calc R U P B 1
C81 C 0.6998(9) 0.5212(10) 0.1602(8) 0.053(3) Uani 0.335(3) 1 d D U P B 2
C82 C 0.695(3) 0.5926(13) 0.1305(18) 0.088(7) Uani 0.335(3) 1 d D U P B 2
H76 H 0.7262 0.5920 0.0971 0.133 Uiso 0.335(3) 1 calc R U P B 2
H77 H 0.6349 0.6054 0.1118 0.133 Uiso 0.335(3) 1 calc R U P B 2
H78 H 0.7223 0.6271 0.1630 0.133 Uiso 0.335(3) 1 calc R U P B 2
C83 C 0.665(2) 0.4660(13) 0.1108(10) 0.086(7) Uani 0.335(3) 1 d D U P B 2
H79 H 0.6992 0.4660 0.0793 0.129 Uiso 0.335(3) 1 calc R U P B 2
H80 H 0.6697 0.4198 0.1313 0.129 Uiso 0.335(3) 1 calc R U P B 2
H81 H 0.6048 0.4761 0.0896 0.129 Uiso 0.335(3) 1 calc R U P B 2
C84 C 0.7954(9) 0.5058(13) 0.1816(7) 0.084(5) Uani 0.335(3) 1 d D U P B 2
H82 H 0.8191 0.5046 0.1444 0.126 Uiso 0.335(3) 1 calc R U P B 2
H83 H 0.8245 0.5426 0.2110 0.126 Uiso 0.335(3) 1 calc R U P B 2
H84 H 0.8047 0.4602 0.2032 0.126 Uiso 0.335(3) 1 calc R U P B 2
C85 C 0.6890(13) 0.5328(11) 0.1483(14) 0.070(4) Uani 0.269(3) 1 d D U P B 3
C86 C 0.6252(13) 0.5765(9) 0.1001(9) 0.077(4) Uani 0.269(3) 1 d D U P B 3
H85 H 0.6298 0.6257 0.1137 0.116 Uiso 0.269(3) 1 calc R U P B 3
H86 H 0.6379 0.5727 0.0585 0.116 Uiso 0.269(3) 1 calc R U P B 3
H87 H 0.5666 0.5594 0.0967 0.116 Uiso 0.269(3) 1 calc R U P B 3
C87 C 0.682(3) 0.4575(13) 0.1270(15) 0.084(7) Uani 0.269(3) 1 d D U P B 3
H88 H 0.7230 0.4289 0.1581 0.126 Uiso 0.269(3) 1 calc R U P B 3
H89 H 0.6230 0.4406 0.1236 0.126 Uiso 0.269(3) 1 calc R U P B 3
H90 H 0.6943 0.4539 0.0854 0.126 Uiso 0.269(3) 1 calc R U P B 3
C88 C 0.7757(13) 0.5690(14) 0.1633(10) 0.097(6) Uani 0.269(3) 1 d D U P B 3
H91 H 0.7693 0.6176 0.1764 0.145 Uiso 0.269(3) 1 calc R U P B 3
H92 H 0.8162 0.5440 0.1980 0.145 Uiso 0.269(3) 1 calc R U P B 3
H93 H 0.7979 0.5690 0.1254 0.145 Uiso 0.269(3) 1 calc R U P B 3
O2 O 0.0478(4) 0.3919(3) 0.1925(3) 0.182(2) Uani 1 1 d D . . C 1
H94 H 0.0412(9) 0.3843(17) 0.1530(5) 0.272 Uiso 1 1 d D U . D 1
H95 H 0.0376(9) 0.3563(7) 0.2128(14) 0.272 Uiso 1 1 d D U . . .
Cl1 Cl -0.0648(3) 0.53628(19) 0.05438(15) 0.1288(12) Uani 0.6 1 d . . P E 1
Cl2 Cl -0.04288(19) 0.61823(18) 0.16841(19) 0.1462(13) Uani 0.6 1 d . . P E 1
Cl3 Cl 0.1011(2) 0.5451(2) 0.1440(2) 0.1603(15) Uani 0.6 1 d . . P E 1
C89 C -0.0110(8) 0.5421(6) 0.1351(5) 0.086(3) Uani 0.6 1 d . . P E 1
H96 H -0.0251 0.4999 0.1579 0.103 Uiso 0.6 1 calc R U P E 1
Cl4 Cl 0.0089(6) 0.5207(5) 0.1070(8) 0.179(4) Uani 0.3 1 d D U P F 2
Cl5 Cl -0.1585(5) 0.5373(3) 0.0160(3) 0.1134(16) Uani 0.3 1 d D U P F 2
Cl6 Cl -0.0740(4) 0.6565(2) 0.0906(3) 0.1071(15) Uani 0.3 1 d D U P F 2
C90 C -0.0596(12) 0.5787(9) 0.0533(10) 0.118(5) Uani 0.3 1 d D U P F 2
H97 H -0.0304 0.5905 0.0193 0.141 Uiso 0.3 1 calc R U P F 2
Cl7 Cl 0.0650(13) 0.4988(12) 0.1830(8) 0.145(6) Uani 0.1 1 d D U P G 3
Cl8 Cl -0.0158(13) 0.5744(14) 0.0736(13) 0.178(10) Uani 0.1 1 d D U P G 3
Cl9 Cl 0.1633(13) 0.5407(12) 0.0997(13) 0.173(7) Uani 0.1 1 d D U P G 3
C91 C 0.0605(17) 0.5088(18) 0.1017(13) 0.128(8) Uani 0.1 1 d D U P G 3
H98 H 0.0455 0.4639 0.0775 0.153 Uiso 0.1 1 calc R U P G 3
Cl10 Cl -0.3901(3) 0.4870(2) -0.06187(15) 0.1677(18) Uani 0.6 1 d . U P H 1
Cl11 Cl -0.4345(4) 0.3483(4) -0.1205(4) 0.236(3) Uani 0.6 1 d . U P H 1
Cl12 Cl -0.2699(3) 0.3994(3) -0.0987(3) 0.193(2) Uani 0.6 1 d . U P H 1
C92 C -0.3769(12) 0.4283(10) -0.1204(8) 0.144(3) Uani 0.6 1 d . U P H 1
H99 H -0.3919 0.4506 -0.1635 0.172 Uiso 0.6 1 calc R U P H 1
Cl13 Cl -0.2900(11) 0.3680(9) -0.0279(6) 0.114(5) Uani 0.1 1 d D U P I 2
Cl14 Cl -0.2409(16) 0.4381(18) -0.1263(11) 0.189(11) Uani 0.1 1 d D U P I 2
Cl15 Cl -0.4103(12) 0.3765(11) -0.1478(8) 0.119(5) Uani 0.1 1 d D U P I 2
C93 C -0.3283(19) 0.4238(18) -0.0939(13) 0.162(10) Uani 0.1 1 d D U P I 2
H100 H -0.3507 0.4690 -0.0810 0.195 Uiso 0.1 1 calc R U P I 2
Cl16 Cl -0.2722(12) 0.4969(9) -0.0566(7) 0.183(6) Uani 0.18 1 d D U P J 3
Cl17 Cl -0.3099(10) 0.4194(7) -0.1684(6) 0.158(4) Uani 0.18 1 d D U P J 3
Cl18 Cl -0.3769(9) 0.3706(6) -0.0698(7) 0.143(4) Uani 0.18 1 d D U P J 3
C94 C -0.3493(19) 0.4450(13) -0.1061(11) 0.124(7) Uani 0.18 1 d D U P J 3
H101 H -0.4025 0.4738 -0.1231 0.149 Uiso 0.18 1 calc R U P J 3
Cl19 Cl -0.4003(11) 0.5472(17) -0.0520(10) 0.202(8) Uani 0.12 1 d D U P K 4
Cl20 Cl -0.2273(13) 0.5015(18) -0.0275(9) 0.203(9) Uani 0.12 1 d D U P K 4
Cl21 Cl -0.363(3) 0.4152(17) -0.099(2) 0.336(17) Uani 0.12 1 d D U P K 4
C95 C -0.3263(18) 0.5018(18) -0.0847(17) 0.190(11) Uani 0.12 1 d D U P K 4
H102 H -0.3211 0.5249 -0.1247 0.228 Uiso 0.12 1 calc R U P K 4

loop_
_atom_site_aniso_label
_atom_site_aniso_U_11
_atom_site_aniso_U_22
_atom_site_aniso_U_33
_atom_site_aniso_U_23
_atom_site_aniso_U_13
_atom_site_aniso_U_12
C1 0.0255(13) 0.0340(14) 0.0484(18) 0.0037(13) 0.0131(12) 0.0016(11)
C2 0.0230(12) 0.0311(14) 0.0458(17) 0.0046(12) 0.0105(12) 0.0007(10)
C3 0.0225(12) 0.0309(14) 0.0460(17) 0.0055(12) 0.0085(12) 0.0013(10)
C4 0.0236(13) 0.0307(14) 0.0504(18) 0.0068(13) 0.0080(12) 0.0008(10)
C5 0.0235(13) 0.0349(15) 0.0557(19) 0.0094(13) 0.0131(13) 0.0007(11)
C6 0.0261(13) 0.0352(15) 0.0525(18) 0.0090(13) 0.0159(13) 0.0020(11)
C7 0.0295(14) 0.0387(15) 0.0490(18) 0.0006(13) 0.0159(13) 0.0016(12)
C8 0.0345(15) 0.0466(18) 0.056(2) -0.0002(15) 0.0223(15) 0.0024(13)
C9 0.0427(18) 0.062(2) 0.061(2) -0.0124(18) 0.0296(17) 0.0024(16)
C10 0.0384(17) 0.062(2) 0.065(2) -0.0185(18) 0.0227(16) 0.0000(15)
C11 0.0291(15) 0.0543(19) 0.061(2) -0.0132(16) 0.0199(15) -0.0014(13)
C12 0.0279(14) 0.0415(16) 0.0520(19) -0.0053(14) 0.0157(13) 0.0018(12)
C13 0.0237(12) 0.0331(14) 0.0419(16) 0.0026(12) 0.0106(11) 0.0000(10)
C14 0.0290(13) 0.0367(15) 0.0442(17) -0.0017(13) 0.0135(12) -0.0005(11)
C15 0.0264(13) 0.0465(17) 0.0437(17) -0.0089(14) 0.0099(12) -0.0023(12)
C16 0.0248(13) 0.0464(17) 0.0439(17) -0.0046(14) 0.0095(12) -0.0036(12)
C17 0.0270(13) 0.0442(16) 0.0425(17) -0.0034(13) 0.0137(12) -0.0022(12)
C18 0.0242(12) 0.0324(14) 0.0421(16) 0.0015(12) 0.0099(11) -0.0013(10)
C19 0.0240(13) 0.0310(14) 0.0472(17) 0.0030(12) 0.0077(12) 0.0011(10)
C20 0.0257(13) 0.0328(14) 0.0422(16) 0.0014(12) 0.0094(12) -0.0006(11)
C21 0.0252(13) 0.0365(15) 0.0484(18) -0.0009(13) 0.0106(12) -0.0041(11)
C22 0.0323(14) 0.0360(15) 0.0473(18) -0.0001(13) 0.0106(13) -0.0014(12)
C23 0.0316(14) 0.0383(16) 0.0466(18) -0.0044(13) 0.0047(13) -0.0036(12)
C24 0.0267(13) 0.0341(15) 0.0474(18) 0.0024(13) 0.0072(12) 0.0002(11)
C25 0.0251(13) 0.0326(14) 0.0536(19) 0.0066(13) 0.0060(13) -0.0002(11)
C26 0.0252(13) 0.0335(15) 0.0564(19) -0.0017(13) 0.0046(13) -0.0001(11)
C27 0.0306(15) 0.0427(17) 0.065(2) -0.0091(15) 0.0091(14) -0.0011(13)
C28 0.0305(15) 0.0399(17) 0.080(3) -0.0097(17) 0.0054(16) -0.0036(13)
C29 0.0224(14) 0.0407(17) 0.083(3) 0.0019(17) 0.0044(15) -0.0053(12)
C30 0.0252(14) 0.0374(16) 0.064(2) 0.0068(15) 0.0052(14) -0.0023(12)
C31 0.0246(13) 0.0385(16) 0.066(2) 0.0145(15) 0.0134(14) 0.0005(12)
C32 0.0245(14) 0.0428(17) 0.071(2) 0.0154(16) 0.0087(14) -0.0027(12)
C33 0.0279(15) 0.055(2) 0.076(2) 0.0185(18) 0.0061(16) -0.0068(14)
C34 0.0273(15) 0.062(2) 0.083(3) 0.028(2) 0.0121(17) -0.0042(15)
C35 0.0308(16) 0.063(2) 0.078(3) 0.024(2) 0.0226(17) 0.0018(15)
C36 0.0293(15) 0.0471(18) 0.072(2) 0.0162(17) 0.0210(15) 0.0013(13)
C37 0.0321(15) 0.0408(16) 0.062(2) 0.0080(15) 0.0233(15) 0.0031(12)
C38 0.0361(16) 0.0437(18) 0.075(2) 0.0118(17) 0.0287(16) 0.0036(13)
C39 0.0479(19) 0.051(2) 0.094(3) 0.009(2) 0.045(2) -0.0007(16)
C40 0.060(2) 0.055(2) 0.083(2) 0.0025(18) 0.049(2) 0.0015(17)
C41 0.052(2) 0.055(2) 0.072(2) 0.0000(18) 0.0371(19) 0.0006(16)
C42 0.0369(16) 0.0458(18) 0.061(2) 0.0029(16) 0.0252(15) 0.0040(13)
C43 0.0439(19) 0.076(3) 0.078(3) -0.031(2) 0.0322(19) -0.0066(18)
C44 0.049(2) 0.070(3) 0.083(3) -0.034(2) 0.030(2) -0.0041(18)
C45 0.055(2) 0.083(3) 0.091(3) -0.042(3) 0.028(2) -0.006(2)
C46 0.060(3) 0.105(4) 0.121(4) -0.067(3) 0.036(3) -0.012(2)
C47 0.058(3) 0.124(4) 0.138(5) -0.080(4) 0.043(3) -0.001(3)
C48 0.047(2) 0.106(4) 0.118(4) -0.058(3) 0.039(2) -0.006(2)
C49 0.0391(18) 0.049(2) 0.094(3) -0.020(2) 0.0115(19) -0.0092(15)
C50 0.0437(19) 0.055(2) 0.096(3) -0.025(2) 0.008(2) -0.0102(16)
C51 0.048(2) 0.069(3) 0.113(4) -0.037(3) 0.009(2) -0.0155(19)
C52 0.064(3) 0.091(3) 0.135(5) -0.067(3) 0.015(3) -0.022(2)
C53 0.060(3) 0.090(3) 0.146(5) -0.067(3) 0.026(3) -0.014(2)
C54 0.047(2) 0.071(3) 0.133(4) -0.044(3) 0.017(2) -0.0111(19)
C55 0.055(2) 0.091(3) 0.107(4) -0.051(3) 0.017(2) -0.008(2)
N1 0.0505(18) 0.078(2) 0.090(3) -0.030(2) 0.0205(18) -0.0087(17)
C56 0.048(2) 0.088(3) 0.127(4) -0.030(3) 0.012(3) -0.010(2)
C57 0.060(3) 0.088(4) 0.177(6) 0.001(4) 0.048(4) 0.002(3)
O1 0.0587(19) 0.092(3) 0.160(4) -0.024(3) 0.027(2) -0.0026(18)
C58 0.043(2) 0.123(5) 0.154(6) -0.010(4) 0.034(3) 0.002(3)
C59 0.043(2) 0.091(3) 0.118(4) -0.025(3) 0.002(2) -0.022(2)
N2 0.0430(18) 0.085(3) 0.127(3) -0.041(2) 0.005(2) -0.0140(18)
C60 0.049(2) 0.082(3) 0.116(4) -0.051(3) 0.006(2) -0.019(2)
C61 0.0239(14) 0.065(2) 0.0486(19) -0.0142(16) 0.0129(13) -0.0065(13)
C62 0.0307(17) 0.096(3) 0.073(3) 0.002(2) 0.0096(17) 0.0053(18)
C63 0.0297(16) 0.072(2) 0.073(2) -0.019(2) 0.0187(16) -0.0141(15)
C64 0.0273(15) 0.086(3) 0.067(2) -0.025(2) 0.0202(16) -0.0145(16)
C65 0.0369(16) 0.0452(17) 0.0512(19) -0.0085(15) 0.0147(14) -0.0040(13)
C66 0.071(3) 0.068(3) 0.068(3) -0.007(2) 0.026(2) 0.024(2)
C67 0.056(2) 0.060(2) 0.078(3) -0.009(2) 0.040(2) -0.0063(17)
C68 0.055(2) 0.094(3) 0.064(3) -0.032(2) 0.0264(19) -0.020(2)
C69 0.029(4) 0.035(5) 0.072(9) 0.003(5) 0.010(5) -0.009(4)
C70 0.040(3) 0.045(4) 0.114(8) 0.017(4) 0.019(4) -0.013(3)
C71 0.027(3) 0.070(5) 0.077(6) 0.007(4) 0.012(3) -0.015(3)
C72 0.038(3) 0.078(5) 0.092(6) 0.009(4) 0.033(4) -0.019(3)
C73 0.032(5) 0.056(10) 0.056(8) -0.005(6) 0.012(5) -0.024(6)
C74 0.058(5) 0.076(7) 0.071(7) 0.004(5) 0.019(5) -0.035(5)
C75 0.089(8) 0.134(11) 0.081(8) -0.024(7) 0.039(6) -0.081(8)
C76 0.038(5) 0.091(9) 0.148(14) 0.037(9) 0.025(7) -0.017(5)
C77 0.070(6) 0.061(6) 0.088(5) -0.003(6) 0.058(5) -0.015(4)
C78 0.086(13) 0.069(6) 0.060(8) 0.014(6) 0.015(7) -0.016(5)
C79 0.115(9) 0.081(8) 0.123(13) 0.004(8) 0.092(7) 0.022(7)
C80 0.112(8) 0.107(10) 0.098(5) -0.037(8) 0.073(6) -0.051(7)
C81 0.048(5) 0.069(7) 0.046(6) 0.013(4) 0.023(4) -0.009(5)
C82 0.112(18) 0.064(7) 0.122(18) 0.026(8) 0.090(14) 0.022(9)
C83 0.127(16) 0.089(10) 0.049(9) 0.001(8) 0.036(8) -0.028(12)
C84 0.062(5) 0.151(16) 0.051(8) -0.004(8) 0.035(5) 0.038(8)
C85 0.069(7) 0.086(8) 0.068(8) -0.014(8) 0.043(7) 0.000(6)
C86 0.097(9) 0.068(9) 0.083(7) 0.005(8) 0.052(8) 0.000(9)
C87 0.121(18) 0.067(7) 0.105(17) 0.011(7) 0.100(15) 0.007(7)
C88 0.085(8) 0.144(16) 0.085(12) -0.004(11) 0.063(7) -0.029(10)
O2 0.165(5) 0.198(6) 0.199(6) -0.051(5) 0.078(4) -0.029(4)
Cl1 0.193(4) 0.109(2) 0.101(2) -0.0057(18) 0.069(3) -0.021(2)
Cl2 0.0992(19) 0.146(3) 0.190(3) -0.064(2) 0.033(2) 0.0174(18)
Cl3 0.109(2) 0.144(3) 0.249(4) -0.041(3) 0.085(3) 0.005(2)
C89 0.085(7) 0.097(8) 0.084(6) 0.000(5) 0.039(5) -0.007(5)
Cl4 0.093(5) 0.105(4) 0.338(14) 0.026(8) 0.054(5) 0.007(3)
Cl5 0.169(5) 0.101(3) 0.083(3) -0.021(2) 0.055(3) -0.020(3)
Cl6 0.123(4) 0.080(3) 0.139(4) -0.026(2) 0.071(3) -0.010(2)
C90 0.144(9) 0.075(8) 0.154(12) -0.025(6) 0.075(8) -0.006(6)
Cl7 0.142(15) 0.166(18) 0.116(10) -0.015(10) 0.015(9) 0.007(13)
Cl8 0.133(11) 0.141(17) 0.23(2) 0.063(16) -0.010(15) -0.042(11)
Cl9 0.154(10) 0.138(15) 0.237(19) -0.001(15) 0.070(13) -0.023(11)
C91 0.132(12) 0.126(16) 0.120(11) -0.028(14) 0.025(13) -0.021(10)
Cl10 0.219(4) 0.198(3) 0.0706(16) -0.018(2) 0.011(2) 0.093(3)
Cl11 0.149(3) 0.214(5) 0.363(9) -0.078(6) 0.097(5) -0.004(3)
Cl12 0.132(3) 0.175(4) 0.266(6) -0.075(4) 0.043(3) 0.013(2)
C92 0.162(5) 0.147(7) 0.118(8) -0.030(7) 0.028(8) 0.052(5)
Cl13 0.133(12) 0.124(11) 0.098(8) -0.018(7) 0.052(7) 0.038(10)
Cl14 0.192(15) 0.23(3) 0.118(14) 0.048(15) -0.002(11) -0.062(17)
Cl15 0.152(13) 0.107(12) 0.105(9) 0.054(9) 0.049(8) 0.023(9)
C93 0.173(15) 0.144(17) 0.157(14) 0.023(10) 0.021(9) 0.027(13)
Cl16 0.209(14) 0.201(12) 0.133(10) -0.013(8) 0.035(9) -0.090(10)
Cl17 0.182(12) 0.146(10) 0.147(8) -0.005(7) 0.042(8) 0.013(8)
Cl18 0.147(10) 0.101(6) 0.183(10) 0.004(7) 0.046(8) 0.006(6)
C94 0.131(15) 0.107(12) 0.123(12) 0.003(7) 0.011(9) 0.007(11)
Cl19 0.106(9) 0.36(2) 0.140(15) 0.051(16) 0.028(10) 0.042(14)
Cl20 0.162(11) 0.39(3) 0.092(11) 0.092(13) 0.088(9) 0.123(14)
Cl21 0.39(3) 0.239(17) 0.47(5) 0.04(2) 0.27(3) -0.09(2)
C95 0.171(14) 0.216(15) 0.183(18) 0.012(14) 0.049(9) 0.016(12)

loop_
_atom_type_symbol
_atom_type_description
_atom_type_scat_dispersion_real
_atom_type_scat_dispersion_imag
_atom_type_scat_source
C C 0.0033 0.0016 'International Tables Vol C Tables 4.2.6.8 and 6.1.1.4'
H H 0.0000 0.0000 'International Tables Vol C Tables 4.2.6.8 and 6.1.1.4'
N N 0.0061 0.0033 'International Tables Vol C Tables 4.2.6.8 and 6.1.1.4'
O O 0.0106 0.0060 'International Tables Vol C Tables 4.2.6.8 and 6.1.1.4'
Cl Cl 0.1484 0.1585 'International Tables Vol C Tables 4.2.6.8 and 6.1.1.4'

loop_
_geom_angle_atom_site_label_1
_geom_angle_atom_site_label_2
_geom_angle_atom_site_label_3
_geom_angle
_geom_angle_site_symmetry_1
_geom_angle_site_symmetry_3
C2 C1 C6 120.0(3) . .
C2 C1 C7 120.0(2) . .
C6 C1 C7 120.0(3) . .
C1 C2 C3 120.1(2) . .
C1 C2 C13 120.1(3) . .
C3 C2 C13 119.7(3) . .
C2 C3 C4 119.8(3) . .
C2 C3 C19 120.3(2) . .
C4 C3 C19 119.8(3) . .
C5 C4 C3 120.1(3) . .
C5 C4 C25 120.0(2) . .
C3 C4 C25 119.9(3) . .
C4 C5 C6 120.1(2) . .
C4 C5 C31 119.9(3) . .
C6 C5 C31 119.9(3) . .
C5 C6 C1 119.9(3) . .
C5 C6 C37 120.3(3) . .
C1 C6 C37 119.7(3) . .
C12 C7 C8 119.0(3) . .
C12 C7 C1 120.5(3) . .
C8 C7 C1 120.4(3) . .
C9 C8 C7 119.0(3) . .
C9 C8 C42 122.3(3) . .
C7 C8 C42 118.7(3) . .
C10 C9 C8 122.1(3) . .
C10 C9 H1 119.0 . .
C8 C9 H1 119.0 . .
C9 C10 C11 118.5(3) . .
C9 C10 C43 121.4(3) . .
C11 C10 C43 120.1(3) . .
C10 C11 C12 121.8(3) . .
C10 C11 H2 119.1 . .
C12 C11 H2 119.1 . .
C11 C12 C7 119.3(3) . .
C11 C12 C14 121.0(3) . .
C7 C12 C14 119.6(3) . .
C18 C13 C14 118.8(2) . .
C18 C13 C2 120.7(3) . .
C14 C13 C2 120.5(3) . .
C15 C14 C13 119.4(3) . .
C15 C14 C12 121.5(3) . .
C13 C14 C12 119.1(2) . .
C16 C15 C14 122.1(3) . .
C16 C15 H3 118.9 . .
C14 C15 H3 118.9 . .
C17 C16 C15 117.9(3) . .
C17 C16 C61 121.9(3) . .
C15 C16 C61 120.2(3) . .
C16 C17 C18 122.4(3) . .
C16 C17 H4 118.8 . .
C18 C17 H4 118.8 . .
C17 C18 C13 119.2(3) . .
C17 C18 C20 121.0(3) . .
C13 C18 C20 119.8(2) . .
C24 C19 C20 118.9(3) . .
C24 C19 C3 120.8(2) . .
C20 C19 C3 120.3(3) . .
C21 C20 C19 118.7(3) . .
C21 C20 C18 121.9(2) . .
C19 C20 C18 119.3(3) . .
C22 C21 C20 123.0(3) . .
C22 C21 H5 118.5 . .
C20 C21 H5 118.5 . .
C21 C22 C23 117.6(3) . .
C21 C22 C65 120.0(3) . .
C23 C22 C65 122.3(3) . .
C22 C23 C24 122.1(3) . .
C22 C23 H6 118.9 . .
C24 C23 H6 118.9 . .
C23 C24 C19 119.6(3) . .
C23 C24 C26 121.0(3) . .
C19 C24 C26 119.3(3) . .
C26 C25 C30 118.8(3) . .
C26 C25 C4 120.6(2) . .
C30 C25 C4 120.6(3) . .
C27 C26 C25 119.7(3) . .
C27 C26 C24 120.8(3) . .
C25 C26 C24 119.4(3) . .
C28 C27 C26 121.5(3) . .
C28 C27 H7 119.3 . .
C26 C27 H7 119.3 . .
C29 C28 C27 118.4(3) . .
C29 C28 C49 121.0(3) . .
C27 C28 C49 120.6(3) . .
C28 C29 C30 122.5(3) . .
C28 C29 H8 118.8 . .
C30 C29 H8 118.8 . .
C29 C30 C25 118.9(3) . .
C29 C30 C32 121.9(3) . .
C25 C30 C32 119.1(3) . .
C32 C31 C36 119.2(3) . .
C32 C31 C5 120.4(3) . .
C36 C31 C5 120.3(3) . .
C33 C32 C31 119.1(3) . .
C33 C32 C30 121.2(3) . .
C31 C32 C30 119.7(3) . .
C34 C33 C32 122.3(4) . .
C34 C33 H9 118.9 . .
C32 C33 H9 118.9 . .
C35 C34 C33 118.1(3) . .
C35 C34 C69 113.4(6) . .
C33 C34 C69 128.6(6) . .
C35 C34 C73 129.0(7) . .
C33 C34 C73 112.6(7) . .
C34 C35 C36 122.4(4) . .
C34 C35 H10 118.8 . .
C36 C35 H10 118.8 . .
C35 C36 C31 118.9(3) . .
C35 C36 C38 121.4(3) . .
C31 C36 C38 119.6(3) . .
C42 C37 C38 119.1(3) . .
C42 C37 C6 120.8(3) . .
C38 C37 C6 120.0(3) . .
C39 C38 C37 118.4(3) . .
C39 C38 C36 121.8(3) . .
C37 C38 C36 119.7(3) . .
C40 C39 C38 123.1(3) . .
C40 C39 H11 118.4 . .
C38 C39 H11 118.4 . .
C39 C40 C41 118.1(3) . .
C39 C40 C81 114.8(7) . .
C41 C40 C81 126.7(7) . .
C39 C40 C85 117.8(8) . .
C41 C40 C85 123.8(8) . .
C39 C40 C77 127.9(6) . .
C41 C40 C77 113.9(6) . .
C40 C41 C42 121.4(4) . .
C40 C41 H12 119.3 . .
C42 C41 H12 119.3 . .
C41 C42 C37 119.8(3) . .
C41 C42 C8 120.4(3) . .
C37 C42 C8 119.7(3) . .
C44 C43 C48 117.9(4) . .
C44 C43 C10 121.2(3) . .
C48 C43 C10 120.9(3) . .
C43 C44 C45 121.6(3) . .
C43 C44 H13 119.2 . .
C45 C44 H13 119.2 . .
C46 C45 C44 119.0(4) . .
C46 C45 C55 119.2(4) . .
C44 C45 C55 121.9(4) . .
C47 C46 C45 119.8(4) . .
C47 C46 H14 120.1 . .
C45 C46 H14 120.1 . .
C46 C47 C48 121.0(4) . .
C46 C47 H15 119.5 . .
C48 C47 H15 119.5 . .
C47 C48 C43 120.7(4) . .
C47 C48 H16 119.6 . .
C43 C48 H16 119.6 . .
C50 C49 C54 118.1(4) . .
C50 C49 C28 120.4(3) . .
C54 C49 C28 121.5(3) . .
C49 C50 C51 121.4(4) . .
C49 C50 H17 119.3 . .
C51 C50 H17 119.3 . .
C52 C51 C50 118.9(4) . .
C52 C51 C60 120.6(4) . 3_666
C50 C51 C60 120.4(4) . 3_666
C53 C52 C51 121.0(4) . .
C53 C52 H18 119.5 . .
C51 C52 H18 119.5 . .
C52 C53 C54 120.1(4) . .
C52 C53 H19 120.0 . .
C54 C53 H19 120.0 . .
C53 C54 C49 120.5(4) . .
C53 C54 H20 119.7 . .
C49 C54 H20 119.7 . .
N1 C55 C45 124.1(4) . .
N1 C55 H21 118.0 . .
C45 C55 H21 118.0 . .
C55 N1 C56 117.9(4) . .
N1 C56 C57 109.2(4) . .
N1 C56 H22 109.8 . .
C57 C56 H22 109.8 . .
N1 C56 H23 109.8 . .
C57 C56 H23 109.8 . .
H22 C56 H23 108.3 . .
O1 C57 C56 109.2(5) . .
O1 C57 H24 109.8 . .
C56 C57 H24 109.8 . .
O1 C57 H25 109.8 . .
C56 C57 H25 109.8 . .
H24 C57 H25 108.3 . .
C57 O1 C58 112.2(4) . .
C59 C58 O1 105.8(5) . .
C59 C58 H26 110.6 . .
O1 C58 H26 110.6 . .
C59 C58 H27 110.6 . .
O1 C58 H27 110.6 . .
H26 C58 H27 108.7 . .
C58 C59 N2 111.4(4) . .
C58 C59 H28 109.4 . .
N2 C59 H28 109.4 . .
C58 C59 H29 109.4 . .
N2 C59 H29 109.4 . .
H28 C59 H29 108.0 . .
C60 N2 C59 118.3(4) . .
N2 C60 C51 122.5(4) . 3_666
N2 C60 H30 118.7 . .
C51 C60 H30 118.7 3_666 .
C64 C61 C63 107.9(3) . .
C64 C61 C62 109.4(3) . .
C63 C61 C62 109.5(3) . .
C64 C61 C16 111.8(3) . .
C63 C61 C16 109.6(3) . .
C62 C61 C16 108.7(3) . .
C61 C62 H31 109.5 . .
C61 C62 H32 109.5 . .
H31 C62 H32 109.5 . .
C61 C62 H33 109.5 . .
H31 C62 H33 109.5 . .
H32 C62 H33 109.5 . .
C61 C63 H34 109.5 . .
C61 C63 H35 109.5 . .
H34 C63 H35 109.5 . .
C61 C63 H36 109.5 . .
H34 C63 H36 109.5 . .
H35 C63 H36 109.5 . .
C61 C64 H37 109.5 . .
C61 C64 H38 109.5 . .
H37 C64 H38 109.5 . .
C61 C64 H39 109.5 . .
H37 C64 H39 109.5 . .
H38 C64 H39 109.5 . .
C68 C65 C67 108.1(3) . .
C68 C65 C66 109.1(3) . .
C67 C65 C66 108.5(3) . .
C68 C65 C22 112.6(3) . .
C67 C65 C22 110.0(3) . .
C66 C65 C22 108.4(3) . .
C65 C66 H40 109.5 . .
C65 C66 H41 109.5 . .
H40 C66 H41 109.5 . .
C65 C66 H42 109.5 . .
H40 C66 H42 109.5 . .
H41 C66 H42 109.5 . .
C65 C67 H43 109.5 . .
C65 C67 H44 109.5 . .
H43 C67 H44 109.5 . .
C65 C67 H45 109.5 . .
H43 C67 H45 109.5 . .
H44 C67 H45 109.5 . .
C65 C68 H46 109.5 . .
C65 C68 H47 109.5 . .
H46 C68 H47 109.5 . .
C65 C68 H48 109.5 . .
H46 C68 H48 109.5 . .
H47 C68 H48 109.5 . .
C34 C69 C72 119.8(9) . .
C34 C69 C71 107.4(12) . .
C72 C69 C71 109.0(12) . .
C34 C69 C70 105.0(11) . .
C72 C69 C70 107.7(12) . .
C71 C69 C70 107.3(10) . .
C69 C70 H49 109.5 . .
C69 C70 H50 109.5 . .
H49 C70 H50 109.5 . .
C69 C70 H51 109.5 . .
H49 C70 H51 109.5 . .
H50 C70 H51 109.5 . .
C69 C71 H52 109.5 . .
C69 C71 H53 109.5 . .
H52 C71 H53 109.5 . .
C69 C71 H54 109.5 . .
H52 C71 H54 109.5 . .
H53 C71 H54 109.5 . .
C69 C72 H55 109.5 . .
C69 C72 H56 109.5 . .
H55 C72 H56 109.5 . .
C69 C72 H57 109.5 . .
H55 C72 H57 109.5 . .
H56 C72 H57 109.5 . .
C75 C73 C74 111.5(14) . .
C75 C73 C76 109.1(16) . .
C74 C73 C76 109.7(16) . .
C75 C73 C34 120.1(15) . .
C74 C73 C34 104.3(12) . .
C76 C73 C34 101.4(11) . .
C73 C74 H58 109.5 . .
C73 C74 H59 109.5 . .
H58 C74 H59 109.5 . .
C73 C74 H60 109.5 . .
H58 C74 H60 109.5 . .
H59 C74 H60 109.5 . .
C73 C75 H61 109.5 . .
C73 C75 H62 109.5 . .
H61 C75 H62 109.5 . .
C73 C75 H63 109.5 . .
H61 C75 H63 109.5 . .
H62 C75 H63 109.5 . .
C73 C76 H64 109.5 . .
C73 C76 H65 109.5 . .
H64 C76 H65 109.5 . .
C73 C76 H66 109.5 . .
H64 C76 H66 109.5 . .
H65 C76 H66 109.5 . .
C78 C77 C79 114.0(16) . .
C78 C77 C80 105.7(16) . .
C79 C77 C80 106.1(14) . .
C78 C77 C40 106.9(13) . .
C79 C77 C40 105.4(11) . .
C80 C77 C40 119.1(11) . .
C77 C78 H67 109.5 . .
C77 C78 H68 109.5 . .
H67 C78 H68 109.5 . .
C77 C78 H69 109.5 . .
H67 C78 H69 109.5 . .
H68 C78 H69 109.5 . .
C77 C79 H70 109.5 . .
C77 C79 H71 109.5 . .
H70 C79 H71 109.5 . .
C77 C79 H72 109.5 . .
H70 C79 H72 109.5 . .
H71 C79 H72 109.5 . .
C77 C80 H73 109.5 . .
C77 C80 H74 109.5 . .
H73 C80 H74 109.5 . .
C77 C80 H75 109.5 . .
H73 C80 H75 109.5 . .
H74 C80 H75 109.5 . .
C40 C81 C82 107.3(14) . .
C40 C81 C83 113.4(16) . .
C82 C81 C83 111(2) . .
C40 C81 C84 117.3(11) . .
C82 C81 C84 103.7(19) . .
C83 C81 C84 103.7(19) . .
C81 C82 H76 109.5 . .
C81 C82 H77 109.5 . .
H76 C82 H77 109.5 . .
C81 C82 H78 109.5 . .
H76 C82 H78 109.5 . .
H77 C82 H78 109.5 . .
C81 C83 H79 109.5 . .
C81 C83 H80 109.5 . .
H79 C83 H80 109.5 . .
C81 C83 H81 109.5 . .
H79 C83 H81 109.5 . .
H80 C83 H81 109.5 . .
C81 C84 H82 109.5 . .
C81 C84 H83 109.5 . .
H82 C84 H83 109.5 . .
C81 C84 H84 109.5 . .
H82 C84 H84 109.5 . .
H83 C84 H84 109.5 . .
C87 C85 C86 109(2) . .
C87 C85 C88 120(3) . .
C86 C85 C88 108.6(19) . .
C87 C85 C40 98.8(16) . .
C86 C85 C40 107.7(17) . .
C88 C85 C40 112.1(18) . .
C85 C86 H85 109.5 . .
C85 C86 H86 109.5 . .
H85 C86 H86 109.5 . .
C85 C86 H87 109.5 . .
H85 C86 H87 109.5 . .
H86 C86 H87 109.5 . .
C85 C87 H88 109.5 . .
C85 C87 H89 109.5 . .
H88 C87 H89 109.5 . .
C85 C87 H90 109.5 . .
H88 C87 H90 109.5 . .
H89 C87 H90 109.5 . .
C85 C88 H91 109.5 . .
C85 C88 H92 109.5 . .
H91 C88 H92 109.5 . .
C85 C88 H93 109.5 . .
H91 C88 H93 109.5 . .
H92 C88 H93 109.5 . .
H94 O2 H95 113(2) . .
Cl1 C89 Cl2 110.3(7) . .
Cl1 C89 Cl3 109.5(5) . .
Cl2 C89 Cl3 109.2(7) . .
Cl1 C89 H96 109.3 . .
Cl2 C89 H96 109.3 . .
Cl3 C89 H96 109.3 . .
Cl6 C90 Cl4 111.2(11) . .
Cl6 C90 Cl5 112.4(10) . .
Cl4 C90 Cl5 110.7(12) . .
Cl6 C90 H97 107.4 . .
Cl4 C90 H97 107.4 . .
Cl5 C90 H97 107.4 . .
C91 Cl9 Cl16 135.8(17) . 3_565
Cl8 C91 Cl7 105.7(15) . .
Cl8 C91 Cl9 108.6(16) . .
Cl7 C91 Cl9 105.6(15) . .
Cl8 C91 H98 112.2 . .
Cl7 C91 H98 112.2 . .
Cl9 C91 H98 112.2 . .
Cl12 C92 Cl10 107.6(9) . .
Cl12 C92 Cl11 101.8(9) . .
Cl10 C92 Cl11 112.6(12) . .
Cl12 C92 H99 111.4 . .
Cl10 C92 H99 111.4 . .
Cl11 C92 H99 111.4 . .
Cl14 C93 Cl13 106.1(16) . .
Cl14 C93 Cl15 110.4(17) . .
Cl13 C93 Cl15 105.9(15) . .
Cl14 C93 H100 111.4 . .
Cl13 C93 H100 111.4 . .
Cl15 C93 H100 111.4 . .
C94 Cl16 Cl9 93.7(13) . 3_565
Cl17 C94 Cl16 107.8(14) . .
Cl17 C94 Cl18 108.6(14) . .
Cl16 C94 Cl18 114.2(16) . .
Cl17 C94 H101 108.7 . .
Cl16 C94 H101 108.7 . .
Cl18 C94 H101 108.7 . .
Cl20 C95 Cl21 108.9(17) . .
Cl20 C95 Cl19 107.4(16) . .
Cl21 C95 Cl19 108.0(17) . .
Cl20 C95 H102 110.8 . .
Cl21 C95 H102 110.8 . .
Cl19 C95 H102 110.8 . .

loop_
_geom_bond_atom_site_label_1
_geom_bond_atom_site_label_2
_geom_bond_distance
_geom_bond_site_symmetry_2
C1 C2 1.410(4) .
C1 C6 1.422(4) .
C1 C7 1.439(4) .
C2 C3 1.414(4) .
C2 C13 1.445(3) .
C3 C4 1.422(4) .
C3 C19 1.439(4) .
C4 C5 1.410(4) .
C4 C25 1.439(4) .
C5 C6 1.413(4) .
C5 C31 1.450(4) .
C6 C37 1.440(4) .
C7 C12 1.417(4) .
C7 C8 1.421(4) .
C8 C9 1.396(5) .
C8 C42 1.471(4) .
C9 C10 1.387(5) .
C9 H1 0.9500 .
C10 C11 1.388(4) .
C10 C43 1.489(5) .
C11 C12 1.399(4) .
C11 H2 0.9500 .
C12 C14 1.463(4) .
C13 C18 1.410(4) .
C13 C14 1.418(4) .
C14 C15 1.393(4) .
C15 C16 1.389(4) .
C15 H3 0.9500 .
C16 C17 1.380(4) .
C16 C61 1.536(4) .
C17 C18 1.401(4) .
C17 H4 0.9500 .
C18 C20 1.460(4) .
C19 C24 1.409(4) .
C19 C20 1.425(4) .
C20 C21 1.396(4) .
C21 C22 1.384(4) .
C21 H5 0.9500 .
C22 C23 1.392(4) .
C22 C65 1.538(4) .
C23 C24 1.398(4) .
C23 H6 0.9500 .
C24 C26 1.469(4) .
C25 C26 1.414(4) .
C25 C30 1.421(4) .
C26 C27 1.395(4) .
C27 C28 1.391(4) .
C27 H7 0.9500 .
C28 C29 1.382(5) .
C28 C49 1.493(5) .
C29 C30 1.392(5) .
C29 H8 0.9500 .
C30 C32 1.463(5) .
C31 C32 1.410(5) .
C31 C36 1.417(5) .
C32 C33 1.403(4) .
C33 C34 1.382(5) .
C33 H9 0.9500 .
C34 C35 1.381(6) .
C34 C69 1.517(19) .
C34 C73 1.63(2) .
C35 C36 1.401(4) .
C35 H10 0.9500 .
C36 C38 1.457(5) .
C37 C42 1.403(5) .
C37 C38 1.426(4) .
C38 C39 1.390(5) .
C39 C40 1.375(6) .
C39 H11 0.9500 .
C40 C41 1.396(5) .
C40 C81 1.462(17) .
C40 C85 1.59(3) .
C40 C77 1.657(19) .
C41 C42 1.397(5) .
C41 H12 0.9500 .
C43 C44 1.388(5) .
C43 C48 1.393(5) .
C44 C45 1.396(5) .
C44 H13 0.9500 .
C45 C46 1.389(5) .
C45 C55 1.463(6) .
C46 C47 1.368(6) .
C46 H14 0.9500 .
C47 C48 1.379(6) .
C47 H15 0.9500 .
C48 H16 0.9500 .
C49 C50 1.385(5) .
C49 C54 1.401(5) .
C50 C51 1.390(5) .
C50 H17 0.9500 .
C51 C52 1.383(6) .
C51 C60 1.478(6) 3_666
C52 C53 1.363(6) .
C52 H18 0.9500 .
C53 C54 1.384(6) .
C53 H19 0.9500 .
C54 H20 0.9500 .
C55 N1 1.242(5) .
C55 H21 0.9500 .
N1 C56 1.466(5) .
C56 C57 1.506(7) .
C56 H22 0.9900 .
C56 H23 0.9900 .
C57 O1 1.369(7) .
C57 H24 0.9900 .
C57 H25 0.9900 .
O1 C58 1.465(7) .
C58 C59 1.461(7) .
C58 H26 0.9900 .
C58 H27 0.9900 .
C59 N2 1.466(5) .
C59 H28 0.9900 .
C59 H29 0.9900 .
N2 C60 1.243(5) .
C60 C51 1.478(5) 3_666
C60 H30 0.9500 .
C61 C64 1.523(4) .
C61 C63 1.533(5) .
C61 C62 1.534(5) .
C62 H31 0.9800 .
C62 H32 0.9800 .
C62 H33 0.9800 .
C63 H34 0.9800 .
C63 H35 0.9800 .
C63 H36 0.9800 .
C64 H37 0.9800 .
C64 H38 0.9800 .
C64 H39 0.9800 .
C65 C68 1.517(5) .
C65 C67 1.528(5) .
C65 C66 1.532(5) .
C66 H40 0.9800 .
C66 H41 0.9800 .
C66 H42 0.9800 .
C67 H43 0.9800 .
C67 H44 0.9800 .
C67 H45 0.9800 .
C68 H46 0.9800 .
C68 H47 0.9800 .
C68 H48 0.9800 .
C69 C72 1.523(18) .
C69 C71 1.540(18) .
C69 C70 1.547(16) .
C70 H49 0.9800 .
C70 H50 0.9800 .
C70 H51 0.9800 .
C71 H52 0.9800 .
C71 H53 0.9800 .
C71 H54 0.9800 .
C72 H55 0.9800 .
C72 H56 0.9800 .
C72 H57 0.9800 .
C73 C75 1.465(18) .
C73 C74 1.50(2) .
C73 C76 1.54(3) .
C74 H58 0.9800 .
C74 H59 0.9800 .
C74 H60 0.9800 .
C75 H61 0.9800 .
C75 H62 0.9800 .
C75 H63 0.9800 .
C76 H64 0.9800 .
C76 H65 0.9800 .
C76 H66 0.9800 .
C77 C78 1.505(12) .
C77 C79 1.514(12) .
C77 C80 1.523(13) .
C78 H67 0.9800 .
C78 H68 0.9800 .
C78 H69 0.9800 .
C79 H70 0.9800 .
C79 H71 0.9800 .
C79 H72 0.9800 .
C80 H73 0.9800 .
C80 H74 0.9800 .
C80 H75 0.9800 .
C81 C82 1.500(13) .
C81 C83 1.502(13) .
C81 C84 1.512(12) .
C82 H76 0.9800 .
C82 H77 0.9800 .
C82 H78 0.9800 .
C83 H79 0.9800 .
C83 H80 0.9800 .
C83 H81 0.9800 .
C84 H82 0.9800 .
C84 H83 0.9800 .
C84 H84 0.9800 .
C85 C87 1.502(14) .
C85 C86 1.509(14) .
C85 C88 1.509(14) .
C86 H85 0.9800 .
C86 H86 0.9800 .
C86 H87 0.9800 .
C87 H88 0.9800 .
C87 H89 0.9800 .
C87 H90 0.9800 .
C88 H91 0.9800 .
C88 H92 0.9800 .
C88 H93 0.9800 .
O2 H94 0.850(5) .
O2 H95 0.850(5) .
Cl1 C89 1.747(12) .
Cl2 C89 1.755(11) .
Cl3 C89 1.760(12) .
C89 H96 1.0000 .
Cl4 C90 1.766(17) .
Cl5 C90 1.768(17) .
Cl6 C90 1.735(15) .
C90 H97 1.0000 .
Cl7 C91 1.76(2) .
Cl8 C91 1.74(2) .
Cl9 C91 1.77(2) .
Cl9 Cl16 2.30(3) 3_565
C91 H98 1.0000 .
Cl10 C92 1.750(15) .
Cl11 C92 1.78(2) .
Cl12 C92 1.745(17) .
C92 H99 1.0000 .
Cl13 C93 1.76(2) .
Cl14 C93 1.75(2) .
Cl15 C93 1.76(2) .
C93 H100 1.0000 .
Cl16 C94 1.722(19) .
Cl16 Cl9 2.30(3) 3_565
Cl17 C94 1.710(19) .
Cl18 C94 1.736(19) .
C94 H101 1.0000 .
Cl19 C95 1.76(2) .
Cl20 C95 1.74(2) .
Cl21 C95 1.75(2) .
C95 H102 1.0000 .

loop_
_geom_torsion_atom_site_label_1
_geom_torsion_atom_site_label_2
_geom_torsion_atom_site_label_3
_geom_torsion_atom_site_label_4
_geom_torsion
_geom_torsion_site_symmetry_1
_geom_torsion_site_symmetry_4
C6 C1 C2 C3 -0.9(4) . .
C7 C1 C2 C3 179.7(3) . .
C6 C1 C2 C13 176.3(3) . .
C7 C1 C2 C13 -3.1(4) . .
C1 C2 C3 C4 0.8(4) . .
C13 C2 C3 C4 -176.4(2) . .
C1 C2 C3 C19 177.9(3) . .
C13 C2 C3 C19 0.7(4) . .
C2 C3 C4 C5 0.0(4) . .
C19 C3 C4 C5 -177.1(3) . .
C2 C3 C4 C25 179.7(3) . .
C19 C3 C4 C25 2.6(4) . .
C3 C4 C5 C6 -0.7(4) . .
C25 C4 C5 C6 179.6(3) . .
C3 C4 C5 C31 176.6(3) . .
C25 C4 C5 C31 -3.1(4) . .
C4 C5 C6 C1 0.7(4) . .
C31 C5 C6 C1 -176.7(3) . .
C4 C5 C6 C37 176.3(3) . .
C31 C5 C6 C37 -1.0(4) . .
C2 C1 C6 C5 0.1(4) . .
C7 C1 C6 C5 179.6(3) . .
C2 C1 C6 C37 -175.6(3) . .
C7 C1 C6 C37 3.9(4) . .
C2 C1 C7 C12 1.2(4) . .
C6 C1 C7 C12 -178.2(3) . .
C2 C1 C7 C8 -178.7(3) . .
C6 C1 C7 C8 1.9(4) . .
C12 C7 C8 C9 -6.3(5) . .
C1 C7 C8 C9 173.6(3) . .
C12 C7 C8 C42 171.7(3) . .
C1 C7 C8 C42 -8.4(4) . .
C7 C8 C9 C10 4.9(5) . .
C42 C8 C9 C10 -173.0(3) . .
C8 C9 C10 C11 -0.3(6) . .
C8 C9 C10 C43 178.9(4) . .
C9 C10 C11 C12 -3.0(6) . .
C43 C10 C11 C12 177.8(3) . .
C10 C11 C12 C7 1.5(5) . .
C10 C11 C12 C14 -178.0(3) . .
C8 C7 C12 C11 3.2(5) . .
C1 C7 C12 C11 -176.7(3) . .
C8 C7 C12 C14 -177.4(3) . .
C1 C7 C12 C14 2.7(4) . .
C1 C2 C13 C18 -177.3(3) . .
C3 C2 C13 C18 0.0(4) . .
C1 C2 C13 C14 1.0(4) . .
C3 C2 C13 C14 178.2(3) . .
C18 C13 C14 C15 2.3(4) . .
C2 C13 C14 C15 -176.0(3) . .
C18 C13 C14 C12 -178.8(3) . .
C2 C13 C14 C12 2.9(4) . .
C11 C12 C14 C15 -6.4(5) . .
C7 C12 C14 C15 174.1(3) . .
C11 C12 C14 C13 174.7(3) . .
C7 C12 C14 C13 -4.8(4) . .
C13 C14 C15 C16 -2.2(5) . .
C12 C14 C15 C16 179.0(3) . .
C14 C15 C16 C17 0.0(5) . .
C14 C15 C16 C61 178.5(3) . .
C15 C16 C17 C18 2.1(5) . .
C61 C16 C17 C18 -176.4(3) . .
C16 C17 C18 C13 -1.9(4) . .
C16 C17 C18 C20 176.0(3) . .
C14 C13 C18 C17 -0.4(4) . .
C2 C13 C18 C17 177.9(3) . .
C14 C13 C18 C20 -178.3(3) . .
C2 C13 C18 C20 0.0(4) . .
C2 C3 C19 C24 -178.9(3) . .
C4 C3 C19 C24 -1.8(4) . .
C2 C3 C19 C20 -1.3(4) . .
C4 C3 C19 C20 175.8(3) . .
C24 C19 C20 C21 2.3(4) . .
C3 C19 C20 C21 -175.3(3) . .
C24 C19 C20 C18 178.9(3) . .
C3 C19 C20 C18 1.3(4) . .
C17 C18 C20 C21 -2.1(4) . .
C13 C18 C20 C21 175.8(3) . .
C17 C18 C20 C19 -178.5(3) . .
C13 C18 C20 C19 -0.6(4) . .
C19 C20 C21 C22 0.5(4) . .
C18 C20 C21 C22 -176.0(3) . .
C20 C21 C22 C23 -2.8(4) . .
C20 C21 C22 C65 173.2(3) . .
C21 C22 C23 C24 2.4(5) . .
C65 C22 C23 C24 -173.5(3) . .
C22 C23 C24 C19 0.3(4) . .
C22 C23 C24 C26 177.0(3) . .
C20 C19 C24 C23 -2.7(4) . .
C3 C19 C24 C23 174.9(3) . .
C20 C19 C24 C26 -179.4(3) . .
C3 C19 C24 C26 -1.8(4) . .
C5 C4 C25 C26 180.0(3) . .
C3 C4 C25 C26 0.3(4) . .
C5 C4 C25 C30 0.5(4) . .
C3 C4 C25 C30 -179.2(3) . .
C30 C25 C26 C27 -3.5(4) . .
C4 C25 C26 C27 177.0(3) . .
C30 C25 C26 C24 175.6(3) . .
C4 C25 C26 C24 -3.9(4) . .
C23 C24 C26 C27 7.1(4) . .
C19 C24 C26 C27 -176.3(3) . .
C23 C24 C26 C25 -172.0(3) . .
C19 C24 C26 C25 4.7(4) . .
C25 C26 C27 C28 2.1(5) . .
C24 C26 C27 C28 -176.9(3) . .
C26 C27 C28 C29 0.2(5) . .
C26 C27 C28 C49 -179.8(3) . .
C27 C28 C29 C30 -1.2(5) . .
C49 C28 C29 C30 178.8(3) . .
C28 C29 C30 C25 -0.2(5) . .
C28 C29 C30 C32 178.1(3) . .
C26 C25 C30 C29 2.6(4) . .
C4 C25 C30 C29 -178.0(3) . .
C26 C25 C30 C32 -175.8(3) . .
C4 C25 C30 C32 3.7(4) . .
C4 C5 C31 C32 1.3(4) . .
C6 C5 C31 C32 178.7(3) . .
C4 C5 C31 C36 -175.0(3) . .
C6 C5 C31 C36 2.3(4) . .
C36 C31 C32 C33 2.5(4) . .
C5 C31 C32 C33 -173.9(3) . .
C36 C31 C32 C30 179.3(3) . .
C5 C31 C32 C30 2.9(4) . .
C29 C30 C32 C33 -6.9(5) . .
C25 C30 C32 C33 171.3(3) . .
C29 C30 C32 C31 176.3(3) . .
C25 C30 C32 C31 -5.4(4) . .
C31 C32 C33 C34 -2.7(5) . .
C30 C32 C33 C34 -179.5(3) . .
C32 C33 C34 C35 0.2(5) . .
C32 C33 C34 C69 178.6(8) . .
C32 C33 C34 C73 174.3(9) . .
C33 C34 C35 C36 2.6(5) . .
C69 C34 C35 C36 -176.1(7) . .
C73 C34 C35 C36 -170.4(11) . .
C34 C35 C36 C31 -2.7(5) . .
C34 C35 C36 C38 173.6(3) . .
C32 C31 C36 C35 0.1(5) . .
C5 C31 C36 C35 176.5(3) . .
C32 C31 C36 C38 -176.3(3) . .
C5 C31 C36 C38 0.1(4) . .
C5 C6 C37 C42 -178.5(3) . .
C1 C6 C37 C42 -2.8(4) . .
C5 C6 C37 C38 -2.8(4) . .
C1 C6 C37 C38 172.9(3) . .
C42 C37 C38 C39 3.9(5) . .
C6 C37 C38 C39 -171.9(3) . .
C42 C37 C38 C36 -179.0(3) . .
C6 C37 C38 C36 5.2(5) . .
C35 C36 C38 C39 -3.2(5) . .
C31 C36 C38 C39 173.1(3) . .
C35 C36 C38 C37 179.8(3) . .
C31 C36 C38 C37 -3.9(5) . .
C37 C38 C39 C40 -1.1(5) . .
C36 C38 C39 C40 -178.0(3) . .
C38 C39 C40 C41 -2.2(6) . .
C38 C39 C40 C81 -175.4(8) . .
C38 C39 C40 C85 171.4(9) . .
C38 C39 C40 C77 172.5(7) . .
C39 C40 C41 C42 2.7(6) . .
C81 C40 C41 C42 174.9(8) . .
C85 C40 C41 C42 -170.5(9) . .
C77 C40 C41 C42 -172.7(6) . .
C40 C41 C42 C37 0.1(5) . .
C40 C41 C42 C8 176.3(3) . .
C38 C37 C42 C41 -3.5(5) . .
C6 C37 C42 C41 172.3(3) . .
C38 C37 C42 C8 -179.6(3) . .
C6 C37 C42 C8 -3.9(5) . .
C9 C8 C42 C41 11.2(5) . .
C7 C8 C42 C41 -166.7(3) . .
C9 C8 C42 C37 -172.7(3) . .
C7 C8 C42 C37 9.5(5) . .
C9 C10 C43 C44 -146.2(4) . .
C11 C10 C43 C44 33.0(6) . .
C9 C10 C43 C48 35.2(6) . .
C11 C10 C43 C48 -145.6(4) . .
C48 C43 C44 C45 0.5(7) . .
C10 C43 C44 C45 -178.1(4) . .
C43 C44 C45 C46 -1.1(8) . .
C43 C44 C45 C55 178.5(5) . .
C44 C45 C46 C47 0.8(9) . .
C55 C45 C46 C47 -178.8(6) . .
C45 C46 C47 C48 0.0(10) . .
C46 C47 C48 C43 -0.7(9) . .
C44 C43 C48 C47 0.4(8) . .
C10 C43 C48 C47 179.0(5) . .
C29 C28 C49 C50 -30.0(6) . .
C27 C28 C49 C50 150.1(4) . .
C29 C28 C49 C54 148.4(4) . .
C27 C28 C49 C54 -31.5(6) . .
C54 C49 C50 C51 -1.5(7) . .
C28 C49 C50 C51 177.0(4) . .
C49 C50 C51 C52 1.1(8) . .
C49 C50 C51 C60 -175.4(5) . 3_666
C50 C51 C52 C53 0.8(9) . .
C60 C51 C52 C53 177.3(6) 3_666 .
C51 C52 C53 C54 -2.2(10) . .
C52 C53 C54 C49 1.8(9) . .
C50 C49 C54 C53 0.0(7) . .
C28 C49 C54 C53 -178.4(5) . .
C46 C45 C55 N1 -175.7(6) . .
C44 C45 C55 N1 4.7(9) . .
C45 C55 N1 C56 179.9(5) . .
C55 N1 C56 C57 131.0(5) . .
N1 C56 C57 O1 -60.8(6) . .
C56 C57 O1 C58 164.1(4) . .
C57 O1 C58 C59 -172.5(4) . .
O1 C58 C59 N2 66.9(5) . .
C58 C59 N2 C60 -104.5(6) . .
C59 N2 C60 C51 -177.1(5) . 3_666
C17 C16 C61 C64 -4.9(5) . .
C15 C16 C61 C64 176.7(3) . .
C17 C16 C61 C63 -124.4(3) . .
C15 C16 C61 C63 57.1(4) . .
C17 C16 C61 C62 116.0(3) . .
C15 C16 C61 C62 -62.4(4) . .
C21 C22 C65 C68 177.0(3) . .
C23 C22 C65 C68 -7.1(5) . .
C21 C22 C65 C67 56.4(4) . .
C23 C22 C65 C67 -127.8(3) . .
C21 C22 C65 C66 -62.1(4) . .
C23 C22 C65 C66 113.8(3) . .
C35 C34 C69 C72 -9.6(14) . .
C33 C34 C69 C72 171.9(7) . .
C35 C34 C69 C71 -134.5(7) . .
C33 C34 C69 C71 47.0(12) . .
C35 C34 C69 C70 111.5(9) . .
C33 C34 C69 C70 -67.0(13) . .
C35 C34 C73 C75 168.5(12) . .
C33 C34 C73 C75 -5(2) . .
C35 C34 C73 C74 42.8(17) . .
C33 C34 C73 C74 -130.6(10) . .
C35 C34 C73 C76 -71.2(15) . .
C33 C34 C73 C76 115.4(11) . .
C39 C40 C77 C78 -49.1(15) . .
C41 C40 C77 C78 125.8(12) . .
C39 C40 C77 C79 72.5(13) . .
C41 C40 C77 C79 -112.6(10) . .
C39 C40 C77 C80 -168.7(10) . .
C41 C40 C77 C80 6.2(14) . .
C39 C40 C81 C82 -74(2) . .
C41 C40 C81 C82 113(2) . .
C39 C40 C81 C83 162.9(14) . .
C41 C40 C81 C83 -9.5(19) . .
C39 C40 C81 C84 42.0(18) . .
C41 C40 C81 C84 -130.5(14) . .
C39 C40 C85 C87 137.0(17) . .
C41 C40 C85 C87 -50(2) . .
C39 C40 C85 C86 -109.6(12) . .
C41 C40 C85 C86 63.6(16) . .
C39 C40 C85 C88 9.8(19) . .
C41 C40 C85 C88 -177.0(14) . .
Cl16 Cl9 C91 Cl8 -126(2) 3_565 .
Cl16 Cl9 C91 Cl7 121(2) 3_565 .
Cl9 Cl16 C94 Cl17 -17.0(18) 3_565 .
Cl9 Cl16 C94 Cl18 103.8(17) 3_565 .
